data_7219883
loop_
_publ_author_name
'Ferreira da Silva, J. L.'
'Harjivan, Shrika G.'
'Ferreira, Andr\'e P.'
'Shimizu, Karina'
'Matilde Marques, M.'
'Duarte, M. Teresa'

_publ_section_title
;
 Effect of substituents in the molecular and supramolecular architectures
 of 1-ferrocenyl-2-(aryl)thioethanones
;
_journal_issue 16
_journal_name_full CrystEngComm
_journal_page_first 3089
_journal_paper_doi 10.1039/C5CE00149H
_journal_volume 17
_journal_year 2015
_chemical_formula_moiety 'C18 H15 Cl Fe O S'
_chemical_formula_sum 'C18 H15 Cl Fe O S'
_chemical_formula_weight 370.66
_chemical_melting_point 346
_chemical_name_systematic
;
 1-Ferrocenyl-2-[3-(chlorophenyl)thio]ethanone
;
_space_group_IT_number 14
_symmetry_cell_setting monoclinic
_symmetry_space_group_name_Hall '-P 2ybc'
_symmetry_space_group_name_H-M 'P 1 21/c 1'
_atom_sites_solution_hydrogens geom
_atom_sites_solution_primary direct
_atom_sites_solution_secondary difmap
_audit_creation_method SHELXL-97
_audit_update_record
;
2015-01-20 deposited with the CCDC.
2015-03-11 downloaded from the CCDC.
;
_cell_angle_alpha 90.00
_cell_angle_beta 108.146(9)
_cell_angle_gamma 90.00
_cell_formula_units_Z 4
_cell_length_a 7.6287(18)
_cell_length_b 23.333(6)
_cell_length_c 9.210(2)
_cell_measurement_reflns_used 2769
_cell_measurement_temperature 150(2)
_cell_measurement_theta_max 25.26
_cell_measurement_theta_min 2.49
_cell_volume 1557.9(6)
_computing_structure_refinement 'SHELXL-97 (Sheldrick, 2008)'
_diffrn_ambient_temperature 150(2)
_diffrn_measured_fraction_theta_full 0.981
_diffrn_measured_fraction_theta_max 0.981
_diffrn_radiation_monochromator graphite
_diffrn_radiation_source 'fine-focus sealed tube'
_diffrn_radiation_type MoK\a
_diffrn_radiation_wavelength 0.71073
_diffrn_reflns_av_R_equivalents 0.1162
_diffrn_reflns_av_sigmaI/netI 0.1169
_diffrn_reflns_limit_h_max 9
_diffrn_reflns_limit_h_min -9
_diffrn_reflns_limit_k_max 28
_diffrn_reflns_limit_k_min -27
_diffrn_reflns_limit_l_max 11
_diffrn_reflns_limit_l_min -10
_diffrn_reflns_number 12798
_diffrn_reflns_theta_full 25.26
_diffrn_reflns_theta_max 25.26
_diffrn_reflns_theta_min 2.49
_exptl_absorpt_coefficient_mu 1.271
_exptl_absorpt_correction_T_max 0.9750
_exptl_absorpt_correction_T_min 0.8834
_exptl_absorpt_correction_type multi-scan
_exptl_absorpt_process_details SADABS
_exptl_crystal_colour orange
_exptl_crystal_density_diffrn 1.580
_exptl_crystal_density_method 'not measured'
_exptl_crystal_description needle
_exptl_crystal_F_000 760
_exptl_crystal_recrystallization_method 'Re-crystallisation from solvent: Diethyl ether'
_exptl_crystal_size_max 0.10
_exptl_crystal_size_mid 0.02
_exptl_crystal_size_min 0.02
_refine_diff_density_max 0.458
_refine_diff_density_min -0.497
_refine_diff_density_rms 0.104
_refine_ls_extinction_method none
_refine_ls_goodness_of_fit_ref 0.994
_refine_ls_hydrogen_treatment constr
_refine_ls_matrix_type full
_refine_ls_number_parameters 199
_refine_ls_number_reflns 2769
_refine_ls_number_restraints 0
_refine_ls_restrained_S_all 0.994
_refine_ls_R_factor_all 0.1293
_refine_ls_R_factor_gt 0.0505
_refine_ls_shift/su_max 0.000
_refine_ls_shift/su_mean 0.000
_refine_ls_structure_factor_coef Fsqd
_refine_ls_weighting_details 'calc w=1/[\s^2^(Fo^2^)+(0.0462P)^2^+1.0004P] where P=(Fo^2^+2Fc^2^)/3'
_refine_ls_weighting_scheme calc
_refine_ls_wR_factor_gt 0.0984
_refine_ls_wR_factor_ref 0.1241
_reflns_number_gt 1539
_reflns_number_total 2769
_reflns_threshold_expression >2\s(I)
_cod_data_source_file c5ce00149h2.cif
_cod_data_source_block compoundVI
_cod_depositor_comments
;
The following automatic conversions were performed:

'_symmetry_cell_setting' value 'Monoclinic' changed to 'monoclinic'
according to
/usr/data/users/saulius/crontab/automatic-downloads/rss-feeds/RSC/lib/dictionaries/cif_core.dic
dictionary named 'cif_core.dic' version 2.4.2 from 2011-04-26.

Automatic conversion script
Id: cif_fix_values 3105 2015-03-04 15:46:00Z robertas 

 Adding full bibliography for 7219879--7219885.cif.
;
_cod_original_cell_volume 1557.8(6)
_cod_original_sg_symbol_H-M P21/c
_cod_database_code 7219883

loop_
_symmetry_equiv_pos_as_xyz
'x, y, z'
'-x, y+1/2, -z+1/2'
'-x, -y, -z'
'x, -y-1/2, z-1/2'

loop_
_atom_site_label
_atom_site_type_symbol
_atom_site_fract_x
_atom_site_fract_y
_atom_site_fract_z
_atom_site_U_iso_or_equiv
_atom_site_adp_type
_atom_site_occupancy
_atom_site_symmetry_multiplicity
_atom_site_calc_flag
_atom_site_refinement_flags
Fe1 Fe 0.40683(10) 0.38149(4) 0.85274(8) 0.0228(2) Uani 1 1 d .
Cl1 Cl 0.1275(2) 0.02181(7) 0.77119(16) 0.0349(4) Uani 1 1 d .
S1 S -0.13598(19) 0.24208(7) 0.69936(18) 0.0343(4) Uani 1 1 d .
O1 O 0.3377(5) 0.22112(17) 0.8576(4) 0.0322(10) Uani 1 1 d .
C5 C 0.4277(8) 0.4099(3) 0.6496(7) 0.0414(17) Uani 1 1 d .
H5 H 0.3288 0.4163 0.5585 0.050 Uiso 1 1 calc R
C1 C 0.5253(7) 0.3580(3) 0.6920(6) 0.0323(15) Uani 1 1 d .
H1 H 0.5025 0.3233 0.6351 0.039 Uiso 1 1 calc R
C2 C 0.6629(7) 0.3666(2) 0.8340(7) 0.0314(15) Uani 1 1 d .
H2 H 0.7496 0.3389 0.8891 0.038 Uiso 1 1 calc R
C3 C 0.6477(7) 0.4243(3) 0.8794(7) 0.0367(16) Uani 1 1 d .
H3 H 0.7232 0.4417 0.9707 0.044 Uiso 1 1 calc R
C4 C 0.5028(8) 0.4512(3) 0.7669(8) 0.0445(18) Uani 1 1 d .
H4 H 0.4625 0.4896 0.7686 0.053 Uiso 1 1 calc R
C9 C 0.2068(7) 0.4100(3) 0.9414(6) 0.0307(14) Uani 1 1 d .
H9 H 0.1606 0.4479 0.9379 0.037 Uiso 1 1 calc R
C8 C 0.3590(7) 0.3862(3) 1.0598(6) 0.0332(15) Uani 1 1 d .
H8 H 0.4307 0.4059 1.1488 0.040 Uiso 1 1 calc R
C7 C 0.3847(7) 0.3296(3) 1.0231(6) 0.0258(14) Uani 1 1 d .
H7 H 0.4772 0.3044 1.0822 0.031 Uiso 1 1 calc R
C6 C 0.2465(7) 0.3159(2) 0.8798(6) 0.0229(13) Uani 1 1 d .
C10 C 0.1374(7) 0.3667(2) 0.8304(6) 0.0253(14) Uani 1 1 d .
H10 H 0.0366 0.3706 0.7393 0.030 Uiso 1 1 calc R
C11 C 0.2330(7) 0.2615(2) 0.8047(6) 0.0227(13) Uani 1 1 d .
C12 C 0.0776(7) 0.2527(2) 0.6566(6) 0.0264(13) Uani 1 1 d .
H12A H 0.1038 0.2189 0.6019 0.032 Uiso 1 1 calc R
H12B H 0.0669 0.2867 0.5899 0.032 Uiso 1 1 calc R
C13 C -0.1212(7) 0.1722(2) 0.7748(6) 0.0263(14) Uani 1 1 d .
C14 C -0.0058(7) 0.1295(2) 0.7489(6) 0.0257(13) Uani 1 1 d .
H14 H 0.0783 0.1379 0.6944 0.031 Uiso 1 1 calc R
C15 C -0.0162(7) 0.0747(2) 0.8041(6) 0.0257(14) Uani 1 1 d .
C16 C -0.1361(7) 0.0610(3) 0.8837(6) 0.0359(16) Uani 1 1 d .
H16 H -0.1426 0.0231 0.9194 0.043 Uiso 1 1 calc R
C17 C -0.2476(8) 0.1043(3) 0.9105(6) 0.0375(17) Uani 1 1 d .
H17 H -0.3297 0.0960 0.9670 0.045 Uiso 1 1 calc R
C18 C -0.2407(7) 0.1587(3) 0.8566(6) 0.0306(15) Uani 1 1 d .
H18 H -0.3187 0.1875 0.8755 0.037 Uiso 1 1 calc R

loop_
_atom_site_aniso_label
_atom_site_aniso_U_11
_atom_site_aniso_U_22
_atom_site_aniso_U_33
_atom_site_aniso_U_23
_atom_site_aniso_U_13
_atom_site_aniso_U_12
Fe1 0.0186(4) 0.0301(5) 0.0199(4) 0.0022(4) 0.0063(3) -0.0004(4)
Cl1 0.0432(10) 0.0330(9) 0.0332(9) 0.0024(7) 0.0188(8) 0.0046(7)
S1 0.0205(8) 0.0342(10) 0.0444(10) -0.0079(8) 0.0046(7) 0.0011(7)
O1 0.028(2) 0.033(3) 0.030(2) 0.000(2) 0.0011(18) 0.001(2)
C5 0.026(3) 0.070(5) 0.028(4) 0.021(4) 0.010(3) -0.004(4)
C1 0.030(3) 0.047(4) 0.025(3) 0.004(3) 0.016(3) 0.000(3)
C2 0.025(3) 0.037(4) 0.036(4) 0.011(3) 0.016(3) 0.004(3)
C3 0.023(3) 0.047(5) 0.039(4) 0.002(3) 0.008(3) -0.007(3)
C4 0.039(4) 0.036(4) 0.063(5) 0.015(4) 0.022(4) 0.001(3)
C9 0.026(3) 0.036(4) 0.033(4) -0.004(3) 0.013(3) 0.001(3)
C8 0.029(3) 0.046(4) 0.023(3) -0.007(3) 0.006(3) -0.007(3)
C7 0.019(3) 0.042(4) 0.014(3) 0.000(3) 0.002(2) 0.000(3)
C6 0.019(3) 0.037(4) 0.013(3) -0.001(3) 0.007(2) -0.002(3)
C10 0.021(3) 0.034(4) 0.020(3) -0.002(3) 0.006(2) 0.001(3)
C11 0.016(3) 0.036(4) 0.017(3) 0.004(3) 0.007(2) 0.000(3)
C12 0.031(3) 0.026(3) 0.022(3) -0.003(3) 0.008(3) 0.004(3)
C13 0.015(3) 0.041(4) 0.020(3) -0.013(3) 0.001(2) -0.003(3)
C14 0.028(3) 0.026(3) 0.023(3) -0.004(3) 0.008(2) -0.003(2)
C15 0.025(3) 0.036(4) 0.013(3) -0.003(3) 0.001(3) 0.004(3)
C16 0.028(3) 0.051(4) 0.028(4) 0.007(3) 0.008(3) 0.000(3)
C17 0.025(3) 0.066(5) 0.021(3) -0.005(3) 0.007(3) -0.002(3)
C18 0.020(3) 0.055(5) 0.016(3) -0.005(3) 0.003(2) 0.004(3)

loop_
_atom_type_symbol
_atom_type_description
_atom_type_scat_dispersion_real
_atom_type_scat_dispersion_imag
_atom_type_scat_source
C C 0.0033 0.0016 'International Tables Vol C Tables 4.2.6.8 and 6.1.1.4'
H H 0.0000 0.0000 'International Tables Vol C Tables 4.2.6.8 and 6.1.1.4'
O O 0.0106 0.0060 'International Tables Vol C Tables 4.2.6.8 and 6.1.1.4'
S S 0.1246 0.1234 'International Tables Vol C Tables 4.2.6.8 and 6.1.1.4'
Cl Cl 0.1484 0.1585 'International Tables Vol C Tables 4.2.6.8 and 6.1.1.4'
Fe Fe 0.3463 0.8444 'International Tables Vol C Tables 4.2.6.8 and 6.1.1.4'

loop_
_geom_angle_atom_site_label_1
_geom_angle_atom_site_label_2
_geom_angle_atom_site_label_3
_geom_angle
C6 Fe1 C7 41.8(2)
C6 Fe1 C10 41.6(2)
C7 Fe1 C10 69.6(2)
C6 Fe1 C1 108.0(2)
C7 Fe1 C1 124.4(2)
C10 Fe1 C1 123.1(2)
C6 Fe1 C5 125.6(2)
C7 Fe1 C5 162.4(3)
C10 Fe1 C5 109.2(2)
C1 Fe1 C5 40.6(2)
C6 Fe1 C3 155.9(2)
C7 Fe1 C3 119.2(2)
C10 Fe1 C3 160.4(2)
C1 Fe1 C3 68.4(2)
C5 Fe1 C3 68.0(2)
C6 Fe1 C4 162.6(2)
C7 Fe1 C4 154.2(3)
C10 Fe1 C4 124.7(2)
C1 Fe1 C4 68.8(3)
C5 Fe1 C4 41.0(3)
C3 Fe1 C4 40.3(2)
C6 Fe1 C2 120.8(2)
C7 Fe1 C2 106.0(2)
C10 Fe1 C2 157.9(2)
C1 Fe1 C2 40.5(2)
C5 Fe1 C2 68.1(2)
C3 Fe1 C2 40.9(2)
C4 Fe1 C2 68.6(2)
C6 Fe1 C9 69.1(2)
C7 Fe1 C9 68.5(2)
C10 Fe1 C9 40.6(2)
C1 Fe1 C9 158.5(2)
C5 Fe1 C9 122.7(2)
C3 Fe1 C9 123.2(2)
C4 Fe1 C9 107.3(3)
C2 Fe1 C9 159.6(2)
C6 Fe1 C8 68.7(2)
C7 Fe1 C8 39.8(2)
C10 Fe1 C8 68.7(2)
C1 Fe1 C8 159.7(2)
C5 Fe1 C8 157.3(3)
C3 Fe1 C8 106.0(2)
C4 Fe1 C8 120.4(3)
C2 Fe1 C8 122.6(2)
C9 Fe1 C8 40.9(2)
C13 S1 C12 105.1(3)
C1 C5 C4 108.5(5)
C1 C5 Fe1 69.6(3)
C4 C5 Fe1 69.7(3)
C1 C5 H5 125.8
C4 C5 H5 125.8
Fe1 C5 H5 126.5
C5 C1 C2 108.1(6)
C5 C1 Fe1 69.8(3)
C2 C1 Fe1 70.1(3)
C5 C1 H1 126.0
C2 C1 H1 126.0
Fe1 C1 H1 125.8
C1 C2 C3 107.5(5)
C1 C2 Fe1 69.4(3)
C3 C2 Fe1 69.4(3)
C1 C2 H2 126.2
C3 C2 H2 126.2
Fe1 C2 H2 126.5
C4 C3 C2 108.8(6)
C4 C3 Fe1 70.0(3)
C2 C3 Fe1 69.8(3)
C4 C3 H3 125.6
C2 C3 H3 125.6
Fe1 C3 H3 126.2
C3 C4 C5 107.1(6)
C3 C4 Fe1 69.7(3)
C5 C4 Fe1 69.4(3)
C3 C4 H4 126.4
C5 C4 H4 126.4
Fe1 C4 H4 126.1
C10 C9 C8 107.8(5)
C10 C9 Fe1 68.9(3)
C8 C9 Fe1 69.6(3)
C10 C9 H9 126.1
C8 C9 H9 126.1
Fe1 C9 H9 127.0
C7 C8 C9 108.9(5)
C7 C8 Fe1 69.2(3)
C9 C8 Fe1 69.5(3)
C7 C8 H8 125.6
C9 C8 H8 125.6
Fe1 C8 H8 127.3
C8 C7 C6 108.4(5)
C8 C7 Fe1 71.0(3)
C6 C7 Fe1 68.9(3)
C8 C7 H7 125.8
C6 C7 H7 125.8
Fe1 C7 H7 125.9
C11 C6 C10 129.1(5)
C11 C6 C7 124.0(5)
C10 C6 C7 106.9(5)
C11 C6 Fe1 124.5(4)
C10 C6 Fe1 69.5(3)
C7 C6 Fe1 69.3(3)
C9 C10 C6 108.1(5)
C9 C10 Fe1 70.6(3)
C6 C10 Fe1 68.9(3)
C9 C10 H10 126.0
C6 C10 H10 126.0
Fe1 C10 H10 126.1
O1 C11 C6 123.1(5)
O1 C11 C12 118.7(5)
C6 C11 C12 118.2(5)
C11 C12 S1 109.1(3)
C11 C12 H12A 109.9
S1 C12 H12A 109.9
C11 C12 H12B 109.9
S1 C12 H12B 109.9
H12A C12 H12B 108.3
C18 C13 C14 119.0(6)
C18 C13 S1 116.9(4)
C14 C13 S1 124.0(4)
C15 C14 C13 118.9(5)
C15 C14 H14 120.5
C13 C14 H14 120.5
C16 C15 C14 122.1(5)
C16 C15 Cl1 119.3(5)
C14 C15 Cl1 118.7(4)
C15 C16 C17 118.1(6)
C15 C16 H16 120.9
C17 C16 H16 120.9
C18 C17 C16 120.9(6)
C18 C17 H17 119.6
C16 C17 H17 119.6
C17 C18 C13 120.9(6)
C17 C18 H18 119.5
C13 C18 H18 119.5

loop_
_geom_bond_atom_site_label_1
_geom_bond_atom_site_label_2
_geom_bond_distance
Fe1 C6 2.023(5)
Fe1 C7 2.030(5)
Fe1 C10 2.030(5)
Fe1 C1 2.035(6)
Fe1 C5 2.037(6)
Fe1 C3 2.038(6)
Fe1 C4 2.041(6)
Fe1 C2 2.043(5)
Fe1 C9 2.053(5)
Fe1 C8 2.053(6)
Cl1 C15 1.738(5)
S1 C13 1.762(6)
S1 C12 1.809(5)
O1 C11 1.233(6)
C5 C1 1.412(8)
C5 C4 1.427(9)
C5 H5 0.9500
C1 C2 1.413(8)
C1 H1 0.9500
C2 C3 1.425(8)
C2 H2 0.9500
C3 C4 1.406(8)
C3 H3 0.9500
C4 H4 0.9500
C9 C10 1.416(7)
C9 C8 1.434(7)
C9 H9 0.9500
C8 C7 1.391(8)
C8 H8 0.9500
C7 C6 1.446(7)
C7 H7 0.9500
C6 C11 1.433(7)
C6 C10 1.439(7)
C10 H10 0.9500
C11 C12 1.518(7)
C12 H12A 0.9900
C12 H12B 0.9900
C13 C18 1.388(7)
C13 C14 1.397(7)
C14 C15 1.388(7)
C14 H14 0.9500
C15 C16 1.377(7)
C16 C17 1.391(8)
C16 H16 0.9500
C17 C18 1.370(8)
C17 H17 0.9500
C18 H18 0.9500

loop_
_geom_torsion_atom_site_label_1
_geom_torsion_atom_site_label_2
_geom_torsion_atom_site_label_3
_geom_torsion_atom_site_label_4
_geom_torsion
C6 Fe1 C5 C1 -75.3(4)
C7 Fe1 C5 C1 -35.9(9)
C10 Fe1 C5 C1 -118.8(3)
C3 Fe1 C5 C1 82.0(4)
C4 Fe1 C5 C1 119.9(5)
C2 Fe1 C5 C1 37.8(3)
C9 Fe1 C5 C1 -161.7(3)
C8 Fe1 C5 C1 160.8(5)
C6 Fe1 C5 C4 164.9(3)
C7 Fe1 C5 C4 -155.7(7)
C10 Fe1 C5 C4 121.3(4)
C1 Fe1 C5 C4 -119.9(5)
C3 Fe1 C5 C4 -37.9(4)
C2 Fe1 C5 C4 -82.1(4)
C9 Fe1 C5 C4 78.4(4)
C8 Fe1 C5 C4 40.9(7)
C4 C5 C1 C2 -0.8(6)
Fe1 C5 C1 C2 -59.8(4)
C4 C5 C1 Fe1 59.0(4)
C6 Fe1 C1 C5 124.3(4)
C7 Fe1 C1 C5 167.6(3)
C10 Fe1 C1 C5 80.9(4)
C3 Fe1 C1 C5 -81.0(4)
C4 Fe1 C1 C5 -37.6(4)
C2 Fe1 C1 C5 -119.0(5)
C9 Fe1 C1 C5 45.9(8)
C8 Fe1 C1 C5 -158.6(6)
C6 Fe1 C1 C2 -116.7(3)
C7 Fe1 C1 C2 -73.4(4)
C10 Fe1 C1 C2 -160.1(3)
C5 Fe1 C1 C2 119.0(5)
C3 Fe1 C1 C2 38.0(3)
C4 Fe1 C1 C2 81.4(4)
C9 Fe1 C1 C2 164.9(6)
C8 Fe1 C1 C2 -39.6(9)
C5 C1 C2 C3 0.6(6)
Fe1 C1 C2 C3 -59.1(4)
C5 C1 C2 Fe1 59.7(4)
C6 Fe1 C2 C1 81.6(4)
C7 Fe1 C2 C1 124.6(4)
C10 Fe1 C2 C1 49.5(7)
C5 Fe1 C2 C1 -37.8(4)
C3 Fe1 C2 C1 -119.0(5)
C4 Fe1 C2 C1 -82.0(4)
C9 Fe1 C2 C1 -164.0(6)
C8 Fe1 C2 C1 164.7(4)
C6 Fe1 C2 C3 -159.3(3)
C7 Fe1 C2 C3 -116.4(4)
C10 Fe1 C2 C3 168.5(5)
C1 Fe1 C2 C3 119.0(5)
C5 Fe1 C2 C3 81.2(4)
C4 Fe1 C2 C3 37.0(4)
C9 Fe1 C2 C3 -45.0(8)
C8 Fe1 C2 C3 -76.2(4)
C1 C2 C3 C4 -0.1(6)
Fe1 C2 C3 C4 -59.3(4)
C1 C2 C3 Fe1 59.2(4)
C6 Fe1 C3 C4 168.0(5)
C7 Fe1 C3 C4 -159.4(4)
C10 Fe1 C3 C4 -47.1(9)
C1 Fe1 C3 C4 82.3(4)
C5 Fe1 C3 C4 38.5(4)
C2 Fe1 C3 C4 120.0(5)
C9 Fe1 C3 C4 -77.1(5)
C8 Fe1 C3 C4 -118.4(4)
C6 Fe1 C3 C2 48.0(7)
C7 Fe1 C3 C2 80.6(4)
C10 Fe1 C3 C2 -167.1(6)
C1 Fe1 C3 C2 -37.7(3)
C5 Fe1 C3 C2 -81.5(4)
C4 Fe1 C3 C2 -120.0(5)
C9 Fe1 C3 C2 162.9(3)
C8 Fe1 C3 C2 121.6(4)
C2 C3 C4 C5 -0.4(6)
Fe1 C3 C4 C5 -59.5(4)
C2 C3 C4 Fe1 59.1(4)
C1 C5 C4 C3 0.7(7)
Fe1 C5 C4 C3 59.7(4)
C1 C5 C4 Fe1 -59.0(4)
C6 Fe1 C4 C3 -163.6(7)
C7 Fe1 C4 C3 45.0(7)
C10 Fe1 C4 C3 162.6(4)
C1 Fe1 C4 C3 -81.1(4)
C5 Fe1 C4 C3 -118.3(5)
C2 Fe1 C4 C3 -37.5(4)
C9 Fe1 C4 C3 121.3(4)
C8 Fe1 C4 C3 78.7(4)
C6 Fe1 C4 C5 -45.2(9)
C7 Fe1 C4 C5 163.4(5)
C10 Fe1 C4 C5 -79.1(4)
C1 Fe1 C4 C5 37.2(3)
C3 Fe1 C4 C5 118.3(5)
C2 Fe1 C4 C5 80.9(4)
C9 Fe1 C4 C5 -120.3(4)
C8 Fe1 C4 C5 -163.0(3)
C6 Fe1 C9 C10 -38.3(3)
C7 Fe1 C9 C10 -83.3(3)
C1 Fe1 C9 C10 47.7(8)
C5 Fe1 C9 C10 81.4(4)
C3 Fe1 C9 C10 165.0(3)
C4 Fe1 C9 C10 123.7(4)
C2 Fe1 C9 C10 -161.4(6)
C8 Fe1 C9 C10 -119.6(5)
C6 Fe1 C9 C8 81.3(4)
C7 Fe1 C9 C8 36.3(3)
C10 Fe1 C9 C8 119.6(5)
C1 Fe1 C9 C8 167.3(6)
C5 Fe1 C9 C8 -159.0(4)
C3 Fe1 C9 C8 -75.4(4)
C4 Fe1 C9 C8 -116.8(4)
C2 Fe1 C9 C8 -41.8(8)
C10 C9 C8 C7 0.3(6)
Fe1 C9 C8 C7 -58.1(4)
C10 C9 C8 Fe1 58.4(4)
C6 Fe1 C8 C7 38.6(3)
C10 Fe1 C8 C7 83.4(3)
C1 Fe1 C8 C7 -45.8(8)
C5 Fe1 C8 C7 172.2(5)
C3 Fe1 C8 C7 -116.6(3)
C4 Fe1 C8 C7 -157.9(3)
C2 Fe1 C8 C7 -75.2(4)
C9 Fe1 C8 C7 120.8(5)
C6 Fe1 C8 C9 -82.2(4)
C7 Fe1 C8 C9 -120.8(5)
C10 Fe1 C8 C9 -37.4(3)
C1 Fe1 C8 C9 -166.6(6)
C5 Fe1 C8 C9 51.4(7)
C3 Fe1 C8 C9 122.6(4)
C4 Fe1 C8 C9 81.3(4)
C2 Fe1 C8 C9 164.0(3)
C9 C8 C7 C6 -0.6(6)
Fe1 C8 C7 C6 -58.9(4)
C9 C8 C7 Fe1 58.3(4)
C6 Fe1 C7 C8 -119.4(4)
C10 Fe1 C7 C8 -80.8(3)
C1 Fe1 C7 C8 162.4(3)
C5 Fe1 C7 C8 -170.1(7)
C3 Fe1 C7 C8 79.9(4)
C4 Fe1 C7 C8 48.2(7)
C2 Fe1 C7 C8 122.0(3)
C9 Fe1 C7 C8 -37.2(3)
C10 Fe1 C7 C6 38.6(3)
C1 Fe1 C7 C6 -78.2(4)
C5 Fe1 C7 C6 -50.7(8)
C3 Fe1 C7 C6 -160.8(3)
C4 Fe1 C7 C6 167.6(5)
C2 Fe1 C7 C6 -118.6(3)
C9 Fe1 C7 C6 82.2(3)
C8 Fe1 C7 C6 119.4(4)
C8 C7 C6 C11 178.6(5)
Fe1 C7 C6 C11 118.4(5)
C8 C7 C6 C10 0.7(6)
Fe1 C7 C6 C10 -59.6(4)
C8 C7 C6 Fe1 60.2(4)
C7 Fe1 C6 C11 -117.8(6)
C10 Fe1 C6 C11 124.0(6)
C1 Fe1 C6 C11 4.1(5)
C5 Fe1 C6 C11 45.4(6)
C3 Fe1 C6 C11 -73.0(7)
C4 Fe1 C6 C11 80.4(10)
C2 Fe1 C6 C11 -38.5(5)
C9 Fe1 C6 C11 161.4(5)
C8 Fe1 C6 C11 -154.6(5)
C7 Fe1 C6 C10 118.2(4)
C1 Fe1 C6 C10 -119.9(3)
C5 Fe1 C6 C10 -78.5(4)
C3 Fe1 C6 C10 163.1(5)
C4 Fe1 C6 C10 -43.6(9)
C2 Fe1 C6 C10 -162.4(3)
C9 Fe1 C6 C10 37.4(3)
C8 Fe1 C6 C10 81.4(3)
C10 Fe1 C6 C7 -118.2(4)
C1 Fe1 C6 C7 121.9(3)
C5 Fe1 C6 C7 163.3(3)
C3 Fe1 C6 C7 44.9(7)
C4 Fe1 C6 C7 -161.8(8)
C2 Fe1 C6 C7 79.3(4)
C9 Fe1 C6 C7 -80.8(3)
C8 Fe1 C6 C7 -36.8(3)
C8 C9 C10 C6 0.1(6)
Fe1 C9 C10 C6 58.9(4)
C8 C9 C10 Fe1 -58.9(4)
C11 C6 C10 C9 -178.2(5)
C7 C6 C10 C9 -0.4(6)
Fe1 C6 C10 C9 -59.9(4)
C11 C6 C10 Fe1 -118.3(5)
C7 C6 C10 Fe1 59.5(3)
C6 Fe1 C10 C9 119.3(4)
C7 Fe1 C10 C9 80.4(4)
C1 Fe1 C10 C9 -161.1(3)
C5 Fe1 C10 C9 -118.2(4)
C3 Fe1 C10 C9 -40.1(8)
C4 Fe1 C10 C9 -75.3(4)
C2 Fe1 C10 C9 162.8(5)
C8 Fe1 C10 C9 37.7(3)
C7 Fe1 C10 C6 -38.8(3)
C1 Fe1 C10 C6 79.7(4)
C5 Fe1 C10 C6 122.5(3)
C3 Fe1 C10 C6 -159.3(6)
C4 Fe1 C10 C6 165.5(3)
C2 Fe1 C10 C6 43.6(7)
C9 Fe1 C10 C6 -119.3(4)
C8 Fe1 C10 C6 -81.6(3)
C10 C6 C11 O1 178.5(5)
C7 C6 C11 O1 1.1(8)
Fe1 C6 C11 O1 88.0(6)
C10 C6 C11 C12 -4.1(8)
C7 C6 C11 C12 178.5(5)
Fe1 C6 C11 C12 -94.6(5)
O1 C11 C12 S1 101.7(5)
C6 C11 C12 S1 -75.8(5)
C13 S1 C12 C11 -74.0(4)
C12 S1 C13 C18 162.2(4)
C12 S1 C13 C14 -21.9(5)
C18 C13 C14 C15 0.9(8)
S1 C13 C14 C15 -175.0(4)
C13 C14 C15 C16 -0.1(8)
C13 C14 C15 Cl1 179.9(4)
C14 C15 C16 C17 -0.9(8)
Cl1 C15 C16 C17 179.0(4)
C15 C16 C17 C18 1.2(8)
C16 C17 C18 C13 -0.5(8)
C14 C13 C18 C17 -0.6(8)
S1 C13 C18 C17 175.6(4)
